data_9004196
loop_
_publ_author_name
'Grice, J. D.'

_publ_section_title
;
 The crystal structure of magnolite, Hg2TeO3
;
_journal_name_full 'The Canadian Mineralogist'
_journal_page_first 133
_journal_page_last 136
_journal_volume 27
_journal_year 1989
_chemical_compound_source 'Mount Lion Mine, Colorado, USA'
_chemical_formula_sum 'Hg2 O3 Te'
_chemical_name_mineral Magnolite
_space_group_IT_number 28
_symmetry_space_group_name_Hall 'P 2 -2b'
_symmetry_space_group_name_H-M 'P b m 2'
_cell_angle_alpha 90
_cell_angle_beta 90
_cell_angle_gamma 90
_cell_length_a 5.958
_cell_length_b 10.576
_cell_length_c 3.749
_cell_formula_units_Z 2
_cell_volume 236.231
_database_code_amcsd 0005221
_exptl_crystal_density_diffrn 8.109
_cod_original_formula_sum 'Hg2 Te O3'
_cod_database_code 9004196

loop_
_space_group_symop_operation_xyz
x,y,z
-x,1/2+y,z
x,1/2-y,z
-x,-y,z

loop_
_atom_site_aniso_label
_atom_site_aniso_U_11
_atom_site_aniso_U_22
_atom_site_aniso_U_33
_atom_site_aniso_U_12
_atom_site_aniso_U_13
_atom_site_aniso_U_23
Hg 0.01490 0.02100 0.03510 0.00590 0.00780 -0.00440
Te 0.00960 0.01590 0.01820 0.00000 0.00300 0.00000

loop_
_atom_site_label
_atom_site_fract_x
_atom_site_fract_y
_atom_site_fract_z
_atom_site_U_iso_or_equiv
Hg 0.19070 0.55280 0.00000 ?
Te 0.44520 0.25000 0.49910 ?
O1 0.50100 0.13000 -0.12200 0.02900
O2 0.73400 0.25000 0.43800 0.03000

loop_
_cod_related_entry_id
_cod_related_entry_database
_cod_related_entry_code
1 AMCSD 0005221
